data_4121587
loop_
_publ_author_name
'Bazaga-Garc\'ia, Montse'
'Colodrero, Rosario M. P.'
'Papadaki, Maria'
'Garczarek, Piotr'
'Zo\'n, Jerzy'
'Olivera-Pastor, Pascual'
'Losilla, Enrique R.'
'Le\'on-Reina, Laura'
'Aranda, Miguel A. G.'
'Choquesillo-Lazarte, Duane'
'Demadis, Konstantinos D.'
'Cabeza, Aurelio'

_publ_section_title
;
 Guest Molecule-Responsive Functional Calcium Phosphonate Frameworks for
 Tuned Proton Conductivity.
;
_journal_issue 15
_journal_name_full 'Journal of the American Chemical Society'
_journal_page_first 5731
_journal_paper_doi 10.1021/ja500356z
_journal_volume 136
_journal_year 2014
_chemical_formula_moiety 'C24 H21 Ca2 O23 P3, 5(H2 O)'
_chemical_formula_sum 'C24 H31 Ca2 O28 P3'
_chemical_formula_weight 940.56
_chemical_name_systematic
;
 ?
;
_space_group_crystal_system orthorhombic
_space_group_IT_number 29
_space_group_name_Hall 'P 2c -2ac'
_space_group_name_H-M_alt 'P c a 21'
_symmetry_space_group_name_Hall 'P 2c -2ac'
_symmetry_space_group_name_H-M 'P c a 21'
_atom_sites_solution_hydrogens mixed
_audit_creation_date 2013-07-22
_audit_creation_method
;
  Olex2 1.2
  (compiled Apr 23 2013 17:59:47, GUI svn.r4466)
;
_cell_angle_alpha 90
_cell_angle_beta 90
_cell_angle_gamma 90
_cell_formula_units_Z 4
_cell_length_a 23.112(4)
_cell_length_b 6.9534(13)
_cell_length_c 22.638(4)
_cell_measurement_reflns_used 5569
_cell_measurement_temperature 100(2)
_cell_measurement_theta_max 25.12
_cell_measurement_theta_min 2.52
_cell_volume 3638.1(11)
_computing_cell_refinement 'Bruker SAINT'
_computing_data_collection 'Bruker APEX2'
_computing_data_reduction 'Bruker SAINT'
_computing_structure_refinement 'SHELXL (Sheldrick, 2013)'
_computing_structure_solution 'SHELXS-97 (Sheldrick, 2008)'
_diffrn_ambient_temperature 100(2)
_diffrn_measured_fraction_theta_full 1.000
_diffrn_measured_fraction_theta_max 0.989
_diffrn_measurement_device_type 'Bruker SMART APEX'
_diffrn_measurement_method '\f and \w scans'
_diffrn_radiation_monochromator graphite
_diffrn_radiation_source 'fine-focus sealed tube'
_diffrn_radiation_type 'Mo K\a'
_diffrn_radiation_wavelength 0.71073
_diffrn_reflns_av_R_equivalents 0.1430
_diffrn_reflns_av_unetI/netI 0.1044
_diffrn_reflns_Laue_measured_fraction_full 1.000
_diffrn_reflns_Laue_measured_fraction_max 0.989
_diffrn_reflns_limit_h_max 27
_diffrn_reflns_limit_h_min -27
_diffrn_reflns_limit_k_max 8
_diffrn_reflns_limit_k_min -8
_diffrn_reflns_limit_l_max 27
_diffrn_reflns_limit_l_min -27
_diffrn_reflns_number 34271
_diffrn_reflns_point_group_measured_fraction_full 1.000
_diffrn_reflns_point_group_measured_fraction_max 0.986
_diffrn_reflns_theta_full 25.000
_diffrn_reflns_theta_max 25.528
_diffrn_reflns_theta_min 1.762
_diffrn_standards_number 0
_exptl_absorpt_coefficient_mu 0.551
_exptl_absorpt_correction_T_max 0.8620
_exptl_absorpt_correction_T_min 0.6548
_exptl_absorpt_correction_type multi-scan
_exptl_absorpt_process_details
;
SADABS-2012/1 (Bruker,2012) was used for absorption correction.
wR2(int) was 0.1036 before and 0.0832 after correction.
The Ratio of minimum to maximum transmission is 0.7596.
The \l/2 correction factor is 0.0015.
;
_exptl_crystal_colour colourless
_exptl_crystal_density_diffrn 1.717
_exptl_crystal_description block
_exptl_crystal_F_000 1936
_exptl_crystal_size_max 0.10
_exptl_crystal_size_mid 0.09
_exptl_crystal_size_min 0.08
_refine_diff_density_max 0.615
_refine_diff_density_min -0.536
_refine_diff_density_rms 0.120
_refine_ls_abs_structure_details
;
 Flack x determined using 1663 quotients [(I+)-(I-)]/[(I+)+(I-)]
 (Parsons and Flack (2004), Acta Cryst. A60, s61).
;
_refine_ls_abs_structure_Flack 0.42(6)
_refine_ls_extinction_method none
_refine_ls_goodness_of_fit_ref 1.032
_refine_ls_hydrogen_treatment constr
_refine_ls_matrix_type full
_refine_ls_number_parameters 522
_refine_ls_number_reflns 6716
_refine_ls_number_restraints 1
_refine_ls_restrained_S_all 1.032
_refine_ls_R_factor_all 0.1152
_refine_ls_R_factor_gt 0.0721
_refine_ls_shift/su_max 0.005
_refine_ls_shift/su_mean 0.000
_refine_ls_structure_factor_coef Fsqd
_refine_ls_weighting_details 'w=1/[\s^2^(Fo^2^)+(0.0639P)^2^+7.8874P] where P=(Fo^2^+2Fc^2^)/3'
_refine_ls_weighting_scheme calc
_refine_ls_wR_factor_gt 0.1505
_refine_ls_wR_factor_ref 0.1730
_reflns_Friedel_coverage 0.940
_reflns_Friedel_fraction_full 1.000
_reflns_Friedel_fraction_max 0.983
_reflns_number_gt 4603
_reflns_number_total 6716
_reflns_threshold_expression 'I > 2\s(I)'
_cod_data_source_file ja500356z_si_002.cif
_cod_data_source_block CAPiPhtA-I
_cod_depositor_comments
;
The following automatic conversions were performed:

'_exptl_absorpt_correction_type' value 'MULTI-SCAN' changed to
'multi-scan' according to
/usr/data/users/saulius/automatic-downloads/rss-feeds/ACS/lib/dictionaries/cif_core.dic
dictionary named 'cif_core.dic' version 2.4.2 from 2011-04-26.

Automatic conversion script
Id: cif_fix_values 2281 2013-09-26 08:29:07Z andrius 

 Adding full bibliography for 4121587--4121588.cif.
;
_cod_original_cell_volume 3638.1(12)
_cod_database_code 4121587
_olex2_refinement_description
;
1. Fixed Uiso
 At 1.2 times of:
  All C(H) groups
 At 1.5 times of:
  All O(H) groups, All O(H,H) groups
2.a Riding coordinates:
 Ow7(HOw7A,HOw7B), Ow6(HOw6A,HOw6B), Ow1(HOw1A,HOw1B), 
Ow5(HOw5A,HOw5B), Ow4(HOw4A, 
HOw4B), Ow3(HOw3A,HOw3B), Ow2(HOw2A,HOw2B)
2.b Aromatic/amide H refined with riding coordinates:
 C22(H22), C20(H20), C18(H18), C2(H2), C4(H4), C6(H6), C14(H14), C12(H12),
 C10(H10)
2.c Idealised tetrahedral OH refined as rotating group:
 O17(H17), O20(H20b), O18(H18b), O2(H2b), O6(H6b), O8(H8), O13(H13), O11(H11)
;
_shelxl_version_number 2013

loop_
_space_group_symop_operation_xyz
'x, y, z'
'-x, -y, z+1/2'
'x+1/2, -y, z'
'-x+1/2, y, z+1/2'

loop_
_atom_site_label
_atom_site_type_symbol
_atom_site_fract_x
_atom_site_fract_y
_atom_site_fract_z
_atom_site_U_iso_or_equiv
_atom_site_adp_type
_atom_site_occupancy
_atom_site_site_symmetry_order
_atom_site_calc_flag
_atom_site_refinement_flags_posn
_atom_site_refinement_flags_adp
Ca1 Ca 0.46847(10) 0.9357(4) 0.50113(10) 0.0161(6) Uani 1 1 d . .
Ca2 Ca 0.45707(10) 0.5632(4) -0.00907(11) 0.0174(6) Uani 1 1 d . .
P3 P 0.41484(13) 0.4375(5) 0.52588(14) 0.0157(7) Uani 1 1 d . .
P1 P 0.46557(16) 0.9184(5) 0.34265(16) 0.0249(8) Uani 1 1 d . .
P2 P 0.40479(14) 0.0640(5) -0.03706(16) 0.0169(8) Uani 1 1 d . .
O16 O 0.4513(3) 0.6119(12) 0.5148(4) 0.020(2) Uani 1 1 d . .
O15 O 0.4508(4) 0.2586(13) 0.5135(4) 0.023(2) Uani 1 1 d . .
O17 O 0.3911(4) 0.4429(14) 0.5908(4) 0.025(2) Uani 1 1 d . .
H17 H 0.3803 0.3322 0.6008 0.038 Uiso 1 1 calc R U
O20 O 0.3507(4) 0.3027(16) 0.3016(4) 0.028(2) Uani 1 1 d . .
H20b H 0.3466 0.2615 0.2669 0.042 Uiso 1 1 calc R U
O21 O 0.2530(4) 0.3179(16) 0.2968(4) 0.030(2) Uani 1 1 d . .
Ow7 O 0.4987(4) 0.9195(13) 0.6004(4) 0.030(2) Uani 1 1 d . .
HOw7A H 0.4937 1.0253 0.6235 0.044 Uiso 1 1 d R U
HOw7B H 0.4857 0.8191 0.6192 0.044 Uiso 1 1 d R U
Ow6 O 0.4777(4) 0.5546(13) -0.1099(4) 0.037(3) Uani 1 1 d . .
HOw6A H 0.4581 0.4755 -0.1303 0.055 Uiso 1 1 d R U
HOw6B H 0.5071 0.6143 -0.1228 0.055 Uiso 1 1 d R U
O18 O 0.1908(4) 0.5817(14) 0.5568(4) 0.022(2) Uani 1 1 d . .
H18b H 0.1569 0.5949 0.5694 0.033 Uiso 1 1 calc R U
O19 O 0.1451(3) 0.5615(12) 0.4693(4) 0.019(2) Uani 1 1 d . .
O1 O 0.4341(4) 0.9136(14) 0.4016(4) 0.026(2) Uani 1 1 d . .
O3 O 0.5234(3) 0.8109(12) 0.3399(4) 0.026(2) Uani 1 1 d . .
O2 O 0.4740(4) 1.1361(12) 0.3287(4) 0.028(2) Uani 1 1 d . .
H2b H 0.4763 1.1515 0.2919 0.042 Uiso 1 1 calc R U
O5 O 0.4161(4) 0.5866(13) 0.0870(4) 0.021(2) Uani 1 1 d . .
O4 O 0.4823(4) 0.4628(14) 0.1466(4) 0.036(2) Uani 1 1 d . .
O6 O 0.2394(4) 0.8189(17) 0.3003(4) 0.038(3) Uani 1 1 d . .
H6b H 0.2031 0.8113 0.3006 0.057 Uiso 1 1 calc R U
O7 O 0.2301(4) 0.6852(16) 0.2091(5) 0.039(3) Uani 1 1 d . .
O9 O 0.4400(3) 0.2346(12) -0.0191(4) 0.021(2) Uani 1 1 d . .
O10 O 0.4415(3) -0.1161(12) -0.0268(4) 0.019(2) Uani 1 1 d . .
O8 O 0.3832(4) 0.0774(13) -0.1026(4) 0.023(2) Uani 1 1 d . .
H8 H 0.4100 0.1203 -0.1240 0.034 Uiso 1 1 calc R U
O13 O 0.2450(4) 0.1732(16) 0.1898(4) 0.030(2) Uani 1 1 d . .
H13 H 0.2495 0.1560 0.2262 0.045 Uiso 1 1 calc R U
O14 O 0.3421(4) 0.2057(14) 0.1864(4) 0.022(2) Uani 1 1 d . .
O11 O 0.1762(3) -0.0739(14) -0.0677(4) 0.020(2) Uani 1 1 d . .
H11 H 0.1416 -0.0840 -0.0787 0.031 Uiso 1 1 calc R U
O12 O 0.1346(3) -0.0492(12) 0.0214(4) 0.019(2) Uani 1 1 d . .
C17 C 0.3497(5) 0.4402(18) 0.4813(6) 0.020(3) Uani 1 1 d . .
C22 C 0.3518(5) 0.3921(17) 0.4214(6) 0.016(3) Uani 1 1 d . .
H22 H 0.3873 0.3550 0.4038 0.019 Uiso 1 1 calc R U
C21 C 0.3010(5) 0.3987(19) 0.3875(6) 0.018(3) Uani 1 1 d . .
C24 C 0.3005(6) 0.338(2) 0.3242(6) 0.022(3) Uani 1 1 d . .
C20 C 0.2485(5) 0.4500(17) 0.4136(5) 0.016(3) Uani 1 1 d . .
H20 H 0.2141 0.4509 0.3906 0.019 Uiso 1 1 calc R U
C19 C 0.2462(5) 0.4998(19) 0.4729(6) 0.018(3) Uani 1 1 d . .
C23 C 0.1896(5) 0.5517(18) 0.4989(7) 0.020(3) Uani 1 1 d . .
C18 C 0.2975(5) 0.4960(18) 0.5062(6) 0.018(3) Uani 1 1 d . .
H18 H 0.2964 0.5326 0.5466 0.022 Uiso 1 1 calc R U
C1 C 0.4193(6) 0.819(2) 0.2858(6) 0.025(3) Uani 1 1 d . .
C2 C 0.4441(5) 0.736(2) 0.2360(6) 0.028(4) Uani 1 1 d . .
H2 H 0.4851 0.7295 0.2328 0.033 Uiso 1 1 calc R U
C3 C 0.4104(6) 0.663(2) 0.1915(6) 0.021(3) Uani 1 1 d . .
C7 C 0.4416(7) 0.569(2) 0.1384(6) 0.033(4) Uani 1 1 d . .
C4 C 0.3508(6) 0.6729(19) 0.1946(6) 0.019(3) Uani 1 1 d . .
H4 H 0.3275 0.6265 0.1631 0.023 Uiso 1 1 calc R U
C5 C 0.3245(5) 0.756(2) 0.2468(7) 0.020(2) Uani 1 1 d . .
C8 C 0.2596(5) 0.748(2) 0.2498(8) 0.027(3) Uani 1 1 d . .
C6 C 0.3594(5) 0.825(2) 0.2903(6) 0.024(3) Uani 1 1 d . .
H6 H 0.3423 0.8774 0.3249 0.028 Uiso 1 1 calc R U
C9 C 0.3393(5) 0.0541(19) 0.0047(7) 0.024(3) Uani 1 1 d . .
C14 C 0.3412(5) 0.0981(18) 0.0645(6) 0.021(3) Uani 1 1 d . .
H14 H 0.3776 0.1276 0.0818 0.025 Uiso 1 1 calc R U
C13 C 0.2920(5) 0.1010(19) 0.1001(6) 0.021(3) Uani 1 1 d . .
C16 C 0.2954(6) 0.166(2) 0.1632(6) 0.022(3) Uani 1 1 d . .
C12 C 0.2393(5) 0.0489(18) 0.0749(6) 0.018(3) Uani 1 1 d . .
H12 H 0.2054 0.0460 0.0987 0.022 Uiso 1 1 calc R U
C11 C 0.2356(5) 0.0008(19) 0.0148(6) 0.021(3) Uani 1 1 d . .
C15 C 0.1779(5) -0.0427(18) -0.0087(7) 0.019(3) Uani 1 1 d . .
C10 C 0.2859(5) 0.0075(18) -0.0197(6) 0.016(3) Uani 1 1 d . .
H10 H 0.2834 -0.0205 -0.0607 0.019 Uiso 1 1 calc R U
Ow1 O 0.5214(4) 0.251(2) 0.2360(6) 0.061(3) Uani 1 1 d . .
HOw1A H 0.5574 0.2753 0.2377 0.092 Uiso 1 1 d R U
HOw1B H 0.5062 0.3148 0.2080 0.092 Uiso 1 1 d R U
Ow5 O 0.6303(4) 0.2769(18) 0.3143(6) 0.053(3) Uani 1 1 d . .
HOw5A H 0.6222 0.2573 0.3504 0.079 Uiso 1 1 d R U
HOw5B H 0.6204 0.3906 0.3048 0.079 Uiso 1 1 d R U
Ow4 O 0.6192(4) 0.6727(17) 0.2749(5) 0.056(3) Uani 1 1 d . .
HOw4A H 0.5915 0.7002 0.2981 0.084 Uiso 1 1 d R U
HOw4B H 0.6512 0.7027 0.2910 0.084 Uiso 1 1 d R U
Ow3 O 0.4090(4) 0.1595(15) 0.6641(4) 0.044(3) Uani 1 1 d . .
HOw3A H 0.4011 0.1908 0.6995 0.066 Uiso 1 1 d R U
HOw3B H 0.3887 0.0629 0.6542 0.066 Uiso 1 1 d R U
Ow2 O 0.3755(4) 0.7738(17) 0.6684(5) 0.042(3) Uani 1 1 d . .
HOw2A H 0.3872 0.6848 0.6456 0.064 Uiso 1 1 d R U
HOw2B H 0.3441 0.7399 0.6848 0.064 Uiso 1 1 d R U

loop_
_atom_site_aniso_label
_atom_site_aniso_U_11
_atom_site_aniso_U_22
_atom_site_aniso_U_33
_atom_site_aniso_U_23
_atom_site_aniso_U_13
_atom_site_aniso_U_12
Ca1 0.0194(12) 0.0122(13) 0.0166(14) 0.0002(12) -0.0005(11) 0.0005(11)
Ca2 0.0205(12) 0.0125(13) 0.0191(14) -0.0001(13) 0.0002(11) 0.0011(11)
P3 0.0191(16) 0.0132(19) 0.0146(18) 0.0002(15) 0.0004(14) 0.0003(15)
P1 0.033(2) 0.023(2) 0.0190(18) -0.0002(17) -0.0022(16) -0.0022(17)
P2 0.0181(16) 0.0103(18) 0.0223(19) -0.0005(16) -0.0004(15) 0.0009(14)
O16 0.020(4) 0.012(5) 0.026(5) 0.000(4) 0.003(4) 0.005(4)
O15 0.021(5) 0.022(5) 0.026(6) 0.005(4) -0.002(4) 0.010(4)
O17 0.019(5) 0.031(6) 0.025(6) -0.001(5) 0.006(4) -0.001(5)
O20 0.023(5) 0.034(6) 0.028(6) -0.003(5) 0.003(4) 0.004(4)
O21 0.020(5) 0.045(7) 0.024(6) -0.004(5) -0.009(4) -0.004(5)
Ow7 0.050(6) 0.024(5) 0.015(5) 0.004(4) -0.003(4) -0.015(5)
Ow6 0.050(6) 0.026(6) 0.033(6) -0.009(5) 0.004(5) -0.013(5)
O18 0.020(5) 0.023(6) 0.023(5) -0.008(4) 0.000(4) -0.002(4)
O19 0.016(4) 0.015(5) 0.027(5) 0.005(4) -0.005(4) -0.002(4)
O1 0.030(5) 0.032(6) 0.014(5) -0.004(4) 0.000(4) -0.004(5)
O3 0.025(5) 0.028(5) 0.026(5) 0.002(4) 0.000(4) -0.001(4)
O2 0.041(6) 0.017(5) 0.026(5) 0.002(4) 0.000(5) -0.010(4)
O5 0.030(5) 0.019(5) 0.014(5) -0.001(4) -0.001(4) 0.004(4)
O4 0.037(6) 0.045(7) 0.025(5) -0.018(5) -0.005(4) 0.013(5)
O6 0.019(5) 0.050(7) 0.045(7) -0.013(5) 0.002(5) 0.000(5)
O7 0.037(6) 0.037(6) 0.045(7) -0.020(5) -0.013(5) 0.000(5)
O9 0.018(5) 0.011(5) 0.034(6) -0.001(4) -0.003(4) 0.002(3)
O10 0.014(4) 0.016(5) 0.027(6) -0.001(4) 0.005(4) 0.003(3)
O8 0.026(5) 0.020(5) 0.022(5) 0.007(4) 0.003(4) 0.000(4)
O13 0.027(5) 0.041(7) 0.021(5) -0.018(5) 0.005(4) -0.006(5)
O14 0.028(5) 0.022(5) 0.017(5) -0.006(4) 0.005(4) -0.005(4)
O11 0.023(5) 0.024(5) 0.014(5) -0.005(4) -0.002(4) -0.007(4)
O12 0.019(4) 0.017(5) 0.022(5) 0.000(4) 0.001(4) 0.003(4)
C17 0.024(6) 0.015(7) 0.022(8) 0.007(6) 0.007(5) 0.002(6)
C22 0.019(6) 0.012(7) 0.016(7) -0.001(6) -0.002(6) -0.002(5)
C21 0.020(7) 0.012(7) 0.023(8) 0.002(6) -0.001(6) -0.004(5)
C24 0.030(8) 0.011(8) 0.023(7) -0.002(6) 0.002(6) 0.004(6)
C20 0.021(6) 0.012(7) 0.015(8) 0.002(6) 0.000(5) -0.001(5)
C19 0.024(7) 0.011(7) 0.020(8) 0.003(6) 0.001(6) 0.000(5)
C23 0.025(7) 0.016(7) 0.019(8) 0.002(6) -0.006(6) -0.009(6)
C18 0.025(7) 0.011(6) 0.018(8) -0.002(6) -0.002(6) -0.001(5)
C1 0.030(8) 0.016(8) 0.031(9) 0.001(6) -0.002(6) -0.003(6)
C2 0.021(7) 0.034(8) 0.028(9) 0.019(7) 0.006(6) 0.001(7)
C3 0.026(7) 0.018(8) 0.020(7) 0.009(6) 0.003(6) 0.001(6)
C7 0.054(10) 0.024(8) 0.020(8) 0.012(6) 0.021(7) 0.025(8)
C4 0.033(8) 0.012(7) 0.012(7) 0.002(6) -0.005(6) -0.002(6)
C5 0.025(7) 0.014(6) 0.019(6) 0.003(4) 0.001(7) 0.006(6)
C8 0.031(8) 0.022(6) 0.027(8) -0.003(5) -0.003(7) 0.003(7)
C6 0.022(7) 0.019(8) 0.030(9) -0.002(6) -0.002(6) 0.009(6)
C9 0.027(7) 0.015(7) 0.029(9) -0.007(6) 0.001(6) -0.006(6)
C14 0.017(7) 0.011(7) 0.034(9) 0.001(6) -0.004(6) -0.003(5)
C13 0.031(8) 0.013(7) 0.019(8) 0.000(6) -0.003(6) 0.008(6)
C16 0.026(8) 0.017(8) 0.024(8) 0.003(6) -0.002(6) 0.002(6)
C12 0.016(7) 0.011(7) 0.029(9) 0.001(6) 0.005(5) 0.002(5)
C11 0.019(7) 0.013(7) 0.031(9) -0.007(6) 0.002(6) 0.000(5)
C15 0.019(6) 0.012(7) 0.025(8) 0.005(6) 0.003(6) 0.002(5)
C10 0.026(7) 0.011(6) 0.010(7) 0.000(5) 0.001(5) -0.001(5)
Ow1 0.035(6) 0.074(8) 0.075(9) 0.047(7) 0.001(6) 0.005(7)
Ow5 0.047(7) 0.059(9) 0.053(8) 0.009(6) 0.008(6) 0.010(6)
Ow4 0.044(7) 0.082(9) 0.041(6) -0.015(6) 0.007(5) 0.000(6)
Ow3 0.040(6) 0.055(7) 0.036(6) 0.002(5) 0.001(5) -0.005(6)
Ow2 0.028(6) 0.067(9) 0.033(6) 0.002(6) 0.003(5) 0.005(6)

loop_
_atom_type_symbol
_atom_type_description
_atom_type_scat_dispersion_real
_atom_type_scat_dispersion_imag
_atom_type_scat_source
C C 0.0033 0.0016 'International Tables Vol C Tables 4.2.6.8 and 6.1.1.4'
H H 0.0000 0.0000 'International Tables Vol C Tables 4.2.6.8 and 6.1.1.4'
Ca Ca 0.2262 0.3064 'International Tables Vol C Tables 4.2.6.8 and 6.1.1.4'
O O 0.0106 0.0060 'International Tables Vol C Tables 4.2.6.8 and 6.1.1.4'
P P 0.1023 0.0942 'International Tables Vol C Tables 4.2.6.8 and 6.1.1.4'

loop_
_geom_angle_atom_site_label_1
_geom_angle_atom_site_label_2
_geom_angle_atom_site_label_3
_geom_angle
_geom_angle_site_symmetry_1
_geom_angle_site_symmetry_3
Ca2 Ca1 Ca2 126.92(8) 2_665 2_675
P2 Ca1 Ca2 63.79(8) 2_665 2_665
P2 Ca1 Ca2 63.81(8) 2_665 2_675
O16 Ca1 Ca2 38.0(2) . 2_665
O16 Ca1 Ca2 163.3(2) . 2_675
O16 Ca1 P2 101.8(2) . 2_665
O16 Ca1 Ow7 82.9(3) . .
O16 Ca1 O1 90.4(3) . .
O16 Ca1 O9 72.8(3) . 2_665
O16 Ca1 O10 131.6(3) . 2_665
O16 Ca1 O12 81.2(3) . 4_565
O15 Ca1 Ca2 163.6(2) 1_565 2_665
O15 Ca1 Ca2 38.0(2) 1_565 2_675
O15 Ca1 P2 101.8(2) 1_565 2_665
O15 Ca1 O16 155.0(3) 1_565 .
O15 Ca1 Ow7 89.1(3) 1_565 .
O15 Ca1 O1 96.8(3) 1_565 .
O15 Ca1 O9 130.1(3) 1_565 2_665
O15 Ca1 O10 72.0(3) 1_565 2_665
O15 Ca1 O12 76.1(3) 1_565 4_565
Ow7 Ca1 Ca2 88.2(2) . 2_675
Ow7 Ca1 Ca2 83.3(2) . 2_665
Ow7 Ca1 P2 89.2(2) . 2_665
Ow7 Ca1 O1 173.2(3) . .
Ow7 Ca1 O9 84.3(3) . 2_665
Ow7 Ca1 O10 91.1(3) . 2_665
Ow7 Ca1 O12 96.4(3) . 4_565
O1 Ca1 Ca2 98.5(2) . 2_675
O1 Ca1 Ca2 91.9(2) . 2_665
O1 Ca1 P2 93.0(2) . 2_665
O1 Ca1 O9 94.5(3) . 2_665
O1 Ca1 O10 94.0(3) . 2_665
O1 Ca1 O12 81.7(3) . 4_565
O9 Ca1 Ca2 34.83(19) 2_665 2_665
O9 Ca1 Ca2 92.3(2) 2_665 2_675
O9 Ca1 P2 29.0(2) 2_665 2_665
O9 Ca1 O10 58.8(3) 2_665 2_665
O10 Ca1 Ca2 34.1(2) 2_665 2_675
O10 Ca1 Ca2 93.7(2) 2_665 2_665
O10 Ca1 P2 29.9(2) 2_665 2_665
O12 Ca1 Ca2 114.0(2) 4_565 2_675
O12 Ca1 Ca2 119.0(2) 4_565 2_665
O12 Ca1 P2 173.9(2) 4_565 2_665
O12 Ca1 O9 153.7(3) 4_565 2_665
O12 Ca1 O10 147.1(3) 4_565 2_665
Ca1 Ca2 Ca1 126.92(8) 2_664 2_674
P3 Ca2 Ca1 63.56(8) 2_664 2_664
P3 Ca2 Ca1 63.83(8) 2_664 2_674
O16 Ca2 Ca1 34.6(2) 2_664 2_664
O16 Ca2 Ca1 92.8(2) 2_664 2_674
O16 Ca2 P3 29.0(2) 2_664 2_664
O16 Ca2 O15 58.6(3) 2_664 2_664
O15 Ca2 Ca1 93.0(2) 2_664 2_664
O15 Ca2 Ca1 34.2(2) 2_664 2_674
O15 Ca2 P3 29.6(2) 2_664 2_664
Ow6 Ca2 Ca1 86.8(2) . 2_664
Ow6 Ca2 Ca1 89.5(2) . 2_674
Ow6 Ca2 P3 93.2(3) . 2_664
Ow6 Ca2 O16 91.5(3) . 2_664
Ow6 Ca2 O15 92.2(3) . 2_664
Ow6 Ca2 O19 90.1(3) . 4_554
Ow6 Ca2 O5 168.0(3) . .
O19 Ca2 Ca1 116.2(2) 4_554 2_664
O19 Ca2 Ca1 116.7(2) 4_554 2_674
O19 Ca2 P3 176.7(3) 4_554 2_664
O19 Ca2 O16 150.5(3) 4_554 2_664
O19 Ca2 O15 150.7(3) 4_554 2_664
O5 Ca2 Ca1 93.5(2) . 2_674
O5 Ca2 Ca1 100.6(2) . 2_664
O5 Ca2 P3 98.6(2) . 2_664
O5 Ca2 O16 100.0(3) . 2_664
O5 Ca2 O15 96.8(3) . 2_664
O5 Ca2 O19 78.2(3) . 4_554
O9 Ca2 Ca1 37.2(2) . 2_664
O9 Ca2 Ca1 163.4(2) . 2_674
O9 Ca2 P3 100.8(2) . 2_664
O9 Ca2 O16 71.8(3) . 2_664
O9 Ca2 O15 130.2(3) . 2_664
O9 Ca2 Ow6 85.1(3) . .
O9 Ca2 O19 79.1(3) . 4_554
O9 Ca2 O5 95.1(3) . .
O10 Ca2 Ca1 37.8(2) 1_565 2_674
O10 Ca2 Ca1 161.7(2) 1_565 2_664
O10 Ca2 P3 101.4(2) 1_565 2_664
O10 Ca2 O16 130.1(3) 1_565 2_664
O10 Ca2 O15 71.9(3) 1_565 2_664
O10 Ca2 Ow6 83.4(3) 1_565 .
O10 Ca2 O19 79.4(3) 1_565 4_554
O10 Ca2 O5 91.8(3) 1_565 .
O10 Ca2 O9 155.4(3) 1_565 .
O16 P3 Ca2 54.2(3) . 2_665
O16 P3 O15 108.9(5) . .
O16 P3 O17 109.5(5) . .
O16 P3 C17 111.4(5) . .
O15 P3 Ca2 54.8(4) . 2_665
O15 P3 O17 112.6(5) . .
O15 P3 C17 111.0(6) . .
O17 P3 Ca2 125.5(4) . 2_665
O17 P3 C17 103.3(5) . .
C17 P3 Ca2 131.2(4) . 2_665
O1 P1 O3 116.3(5) . .
O1 P1 O2 105.1(5) . .
O1 P1 C1 109.5(6) . .
O3 P1 O2 110.9(5) . .
O3 P1 C1 107.5(6) . .
O2 P1 C1 107.4(6) . .
O9 P2 Ca1 53.1(3) . 2_664
O9 P2 O10 107.8(5) . .
O9 P2 O8 112.5(5) . .
O9 P2 C9 110.4(6) . .
O10 P2 Ca1 55.0(3) . 2_664
O10 P2 O8 111.6(5) . .
O10 P2 C9 111.0(6) . .
O8 P2 Ca1 124.9(4) . 2_664
O8 P2 C9 103.6(6) . .
C9 P2 Ca1 131.5(5) . 2_664
Ca1 O16 Ca2 107.4(3) . 2_665
P3 O16 Ca1 155.5(5) . .
P3 O16 Ca2 96.8(4) . 2_665
Ca1 O15 Ca2 107.8(3) 1_545 2_665
P3 O15 Ca1 156.6(5) . 1_545
P3 O15 Ca2 95.6(4) . 2_665
P3 O17 H17 109.5 . .
C24 O20 H20b 109.5 . .
Ca1 Ow7 HOw7A 118.2 . .
Ca1 Ow7 HOw7B 113.8 . .
HOw7A Ow7 HOw7B 108.8 . .
Ca2 Ow6 HOw6A 116.0 . .
Ca2 Ow6 HOw6B 119.2 . .
HOw6A Ow6 HOw6B 124.0 . .
C23 O18 H18 109.5 . .
C23 O19 Ca2 135.1(9) . 4
P1 O1 Ca1 131.7(5) . .
P1 O2 H2b 109.5 . .
C7 O5 Ca2 128.8(8) . .
C8 O6 H6b 109.5 . .
Ca2 O9 Ca1 107.9(3) . 2_664
P2 O9 Ca1 97.8(4) . 2_664
P2 O9 Ca2 153.7(5) . .
Ca2 O10 Ca1 108.1(3) 1_545 2_664
P2 O10 Ca1 95.1(4) . 2_664
P2 O10 Ca2 155.4(5) . 1_545
P2 O8 H8 109.5 . .
C16 O13 H13 109.5 . .
C15 O11 H11 109.5 . .
C15 O12 Ca1 134.8(9) . 4_544
C22 C17 P3 120.7(9) . .
C18 C17 P3 120.0(10) . .
C18 C17 C22 119.3(12) . .
C17 C22 H22 120.2 . .
C17 C22 C21 119.7(11) . .
C21 C22 H22 120.2 . .
C22 C21 C24 121.4(12) . .
C20 C21 C22 120.2(12) . .
C20 C21 C24 118.2(11) . .
O20 C24 C21 115.3(12) . .
O21 C24 O20 124.3(13) . .
O21 C24 C21 120.4(12) . .
C21 C20 H20 119.8 . .
C19 C20 C21 120.5(11) . .
C19 C20 H20 119.8 . .
C20 C19 C23 118.7(11) . .
C20 C19 C18 118.8(12) . .
C18 C19 C23 122.5(12) . .
O18 C23 C19 114.3(11) . .
O19 C23 O18 123.2(12) . .
O19 C23 C19 122.4(13) . .
C17 C18 C19 121.5(13) . .
C17 C18 H18 119.3 . .
C19 C18 H18 119.3 . .
C2 C1 P1 119.5(10) . .
C6 C1 P1 121.7(11) . .
C6 C1 C2 118.8(13) . .
C1 C2 H2 119.5 . .
C3 C2 C1 121.0(11) . .
C3 C2 H2 119.5 . .
C2 C3 C7 117.5(12) . .
C2 C3 C4 120.7(13) . .
C4 C3 C7 121.8(13) . .
O5 C7 C3 116.1(11) . .
O4 C7 O5 123.0(12) . .
O4 C7 C3 120.1(12) . .
C3 C4 H4 120.6 . .
C3 C4 C5 118.7(12) . .
C5 C4 H4 120.6 . .
C4 C5 C8 116.2(13) . .
C6 C5 C4 118.8(11) . .
C6 C5 C8 124.9(14) . .
O6 C8 C5 112.1(13) . .
O7 C8 O6 125.6(12) . .
O7 C8 C5 122.3(15) . .
C1 C6 H6 119.1 . .
C5 C6 C1 121.9(13) . .
C5 C6 H6 119.1 . .
C14 C9 P2 118.7(10) . .
C14 C9 C10 117.9(12) . .
C10 C9 P2 123.4(11) . .
C9 C14 H14 118.6 . .
C9 C14 C13 122.7(12) . .
C13 C14 H14 118.6 . .
C14 C13 C16 120.8(12) . .
C12 C13 C14 118.3(12) . .
C12 C13 C16 120.9(12) . .
O13 C16 C13 113.7(11) . .
O14 C16 O13 125.0(13) . .
O14 C16 C13 121.3(12) . .
C13 C12 H12 119.6 . .
C13 C12 C11 120.8(11) . .
C11 C12 H12 119.6 . .
C12 C11 C15 117.1(11) . .
C10 C11 C12 118.8(11) . .
C10 C11 C15 124.0(12) . .
O11 C15 C11 114.6(11) . .
O12 C15 O11 121.7(12) . .
O12 C15 C11 123.7(14) . .
C9 C10 C11 121.5(12) . .
C9 C10 H10 119.2 . .
C11 C10 H10 119.2 . .
HOw1A Ow1 HOw1B 109.5 . .
HOw5A Ow5 HOw5B 109.4 . .
HOw4A Ow4 HOw4B 109.4 . .
HOw3A Ow3 HOw3B 109.5 . .
HOw2A Ow2 HOw2B 109.5 . .

loop_
_geom_bond_atom_site_label_1
_geom_bond_atom_site_label_2
_geom_bond_distance
_geom_bond_site_symmetry_2
Ca1 Ca2 3.879(4) 2_665
Ca1 Ca2 3.893(4) 2_675
Ca1 P2 3.054(4) 2_665
Ca1 O16 2.307(9) .
Ca1 O15 2.299(9) 1_565
Ca1 Ow7 2.356(9) .
Ca1 O1 2.394(9) .
Ca1 O9 2.467(8) 2_665
Ca1 O10 2.511(8) 2_665
Ca1 O12 2.430(8) 4_565
Ca2 Ca1 3.893(4) 2_674
Ca2 Ca1 3.879(4) 2_664
Ca2 P3 3.064(4) 2_664
Ca2 O16 2.503(8) 2_664
Ca2 O15 2.516(9) 2_664
Ca2 Ow6 2.333(10) .
Ca2 O19 2.412(8) 4_554
Ca2 O5 2.377(9) .
Ca2 O9 2.329(8) .
Ca2 O10 2.295(9) 1_565
P3 Ca2 3.064(4) 2_665
P3 O16 1.498(9) .
P3 O15 1.522(9) .
P3 O17 1.570(10) .
P3 C17 1.811(13) .
P1 O1 1.521(9) .
P1 O3 1.533(9) .
P1 O2 1.558(9) .
P1 C1 1.809(14) .
P2 Ca1 3.054(4) 2_664
P2 O9 1.496(9) .
P2 O10 1.530(9) .
P2 O8 1.569(10) .
P2 C9 1.787(13) .
O16 Ca2 2.503(8) 2_665
O15 Ca1 2.299(9) 1_545
O15 Ca2 2.516(9) 2_665
O17 H17 0.8400 .
O20 H20b 0.8400 .
O20 C24 1.292(15) .
O21 C24 1.270(15) .
Ow7 HOw7A 0.9108 .
Ow7 HOw7B 0.8706 .
Ow6 HOw6A 0.8484 .
Ow6 HOw6B 0.8487 .
O18 H18 0.8400 .
O18 C23 1.328(17) .
O19 Ca2 2.412(8) 4
O19 C23 1.228(15) .
O2 H2b 0.8400 .
O5 C7 1.312(17) .
O4 C7 1.209(15) .
O6 H6b 0.8400 .
O6 C8 1.329(19) .
O7 C8 1.226(18) .
O9 Ca1 2.467(8) 2_664
O10 Ca1 2.511(8) 2_664
O10 Ca2 2.295(9) 1_545
O8 H8 0.8400 .
O13 H13 0.8400 .
O13 C16 1.313(15) .
O14 C16 1.231(15) .
O11 H11 0.8400 .
O11 C15 1.355(17) .
O12 Ca1 2.429(8) 4_544
O12 C15 1.211(15) .
C17 C22 1.398(19) .
C17 C18 1.387(18) .
C22 H22 0.9500 .
C22 C21 1.403(17) .
C21 C24 1.494(19) .
C21 C20 1.395(17) .
C20 H20 0.9500 .
C20 C19 1.387(18) .
C19 C23 1.481(18) .
C19 C18 1.404(17) .
C18 H18 0.9500 .
C1 C2 1.39(2) .
C1 C6 1.391(18) .
C2 H2 0.9500 .
C2 C3 1.373(19) .
C3 C7 1.546(18) .
C3 C4 1.380(17) .
C4 H4 0.9500 .
C4 C5 1.45(2) .
C5 C8 1.502(16) .
C5 C6 1.36(2) .
C6 H6 0.9500 .
C9 C14 1.39(2) .
C9 C10 1.391(18) .
C14 H14 0.9500 .
C14 C13 1.394(18) .
C13 C16 1.500(19) .
C13 C12 1.394(17) .
C12 H12 0.9500 .
C12 C11 1.404(19) .
C11 C15 1.466(17) .
C11 C10 1.401(17) .
C10 H10 0.9500 .
Ow1 HOw1A 0.8501 .
Ow1 HOw1B 0.8500 .
Ow5 HOw5A 0.8502 .
Ow5 HOw5B 0.8501 .
Ow4 HOw4A 0.8507 .
Ow4 HOw4B 0.8496 .
Ow3 HOw3A 0.8504 .
Ow3 HOw3B 0.8496 .
Ow2 HOw2A 0.8499 .
Ow2 HOw2B 0.8492 .

loop_
_geom_hbond_atom_site_label_D
_geom_hbond_atom_site_label_H
_geom_hbond_atom_site_label_A
_geom_hbond_distance_DH
_geom_hbond_distance_HA
_geom_hbond_distance_DA
_geom_hbond_angle_DHA
_geom_hbond_site_symmetry_A
O17 H17 Ow3 0.84 1.98 2.609(14) 130.6 .
O20 H20b O14 0.84 1.87 2.700(10) 171.4 .
Ow7 HOw7B O4 0.87 2.19 2.890(13) 137.9 2_665
Ow6 HOw6A O3 0.85 2.15 2.783(12) 131.7 2_664
Ow6 HOw6B O2 0.85 2.10 2.794(13) 138.6 2_674
O18 H18 O5 0.84 1.73 2.563(11) 169.4 4
O2 H2b Ow1 0.84 1.78 2.496(15) 142.1 1_565
O6 H6b Ow5 0.84 1.82 2.627(14) 161.1 3_465
O8 H8 O3 0.84 1.81 2.636(12) 169.0 2_664
O13 H13 O21 0.84 1.96 2.629(10) 136.5 .
O11 H11 O1 0.84 1.80 2.642(12) 174.7 4_544
Ow1 HOw1A Ow2 0.85 2.23 2.837(15) 128.3 2_664
Ow1 HOw1B O4 0.85 1.82 2.661(15) 173.1 .
Ow4 HOw4A O3 0.85 1.99 2.828(13) 167.4 .
Ow3 HOw3A Ow4 0.85 2.01 2.841(15) 166.4 2_665
Ow3 HOw3B Ow2 0.85 2.06 2.793(16) 144.3 1_545
Ow2 HOw2B O7 0.85 1.84 2.681(14) 170.3 4
